data_4038381
loop_
_publ_author_name
'Chang, Meng-Yang'
'Tsai, Yu-Lin'
'Chen, Hsing-Yin'

_publ_section_title
;
 CuBr<sub>2</sub>-Mediated One-Pot Synthesis of Sulfonyl
 9-Fluorenylidenes.
;
_journal_name_full 'The Journal of organic chemistry'
_journal_paper_doi 10.1021/acs.joc.0c00035
_journal_year 2020
_chemical_formula_sum 'C17 H16 O4 S'
_chemical_formula_weight 316.36
_space_group_crystal_system triclinic
_space_group_IT_number 2
_space_group_name_Hall '-P 1'
_space_group_name_H-M_alt 'P -1'
_atom_sites_solution_hydrogens geom
_audit_creation_method SHELXL-2014/6
_cell_angle_alpha 85.8850(10)
_cell_angle_beta 73.7530(10)
_cell_angle_gamma 86.5520(10)
_cell_formula_units_Z 2
_cell_length_a 8.5546(2)
_cell_length_b 9.0687(2)
_cell_length_c 9.9760(2)
_cell_measurement_reflns_used 8575
_cell_measurement_temperature 100(2)
_cell_measurement_theta_max 26.3675
_cell_measurement_theta_min 2.2535
_cell_volume 740.46(3)
_computing_cell_refinement 'SAINT V8.34A (Bruker AXS Inc., 2013)'
_computing_data_collection 'Bruker APEX2'
_computing_data_reduction 'SAINT V8.34A (Bruker AXS Inc., 2013)'
_computing_molecular_graphics 'Bruker SHELXTL'
_computing_publication_material 'Bruker SHELXTL'
_computing_structure_refinement 'SHELXL-2014/6 (Sheldrick, 2014)'
_diffrn_ambient_temperature 100(2)
_diffrn_detector_area_resol_mean 8.3333
_diffrn_measured_fraction_theta_full 0.995
_diffrn_measured_fraction_theta_max 0.995
_diffrn_measurement_device_type 'Bruker APEX-II CCD'
_diffrn_measurement_method '\f and \w scans'
_diffrn_radiation_type MoK\a
_diffrn_radiation_wavelength 0.71073
_diffrn_reflns_av_R_equivalents 0.0205
_diffrn_reflns_av_unetI/netI 0.0166
_diffrn_reflns_Laue_measured_fraction_full 0.995
_diffrn_reflns_Laue_measured_fraction_max 0.995
_diffrn_reflns_limit_h_max 10
_diffrn_reflns_limit_h_min -10
_diffrn_reflns_limit_k_max 11
_diffrn_reflns_limit_k_min -11
_diffrn_reflns_limit_l_max 12
_diffrn_reflns_limit_l_min -12
_diffrn_reflns_number 15867
_diffrn_reflns_point_group_measured_fraction_full 0.995
_diffrn_reflns_point_group_measured_fraction_max 0.995
_diffrn_reflns_theta_full 25.242
_diffrn_reflns_theta_max 26.410
_diffrn_reflns_theta_min 2.254
_exptl_absorpt_coefficient_mu 0.234
_exptl_absorpt_correction_T_max 0.7454
_exptl_absorpt_correction_T_min 0.6954
_exptl_absorpt_correction_type multi-scan
_exptl_absorpt_process_details 'SADABS V2014/4 (Bruker AXS Inc.)'
_exptl_crystal_colour Red
_exptl_crystal_density_diffrn 1.419
_exptl_crystal_density_meas ?
_exptl_crystal_density_method 'not measured'
_exptl_crystal_description Lump
_exptl_crystal_F_000 332
_exptl_crystal_size_max 0.18
_exptl_crystal_size_mid 0.15
_exptl_crystal_size_min 0.12
_refine_diff_density_max 0.577
_refine_diff_density_min -0.368
_refine_diff_density_rms 0.053
_refine_ls_extinction_method none
_refine_ls_goodness_of_fit_ref 1.059
_refine_ls_hydrogen_treatment constr
_refine_ls_matrix_type full
_refine_ls_number_parameters 202
_refine_ls_number_reflns 3025
_refine_ls_number_restraints 0
_refine_ls_restrained_S_all 1.059
_refine_ls_R_factor_all 0.0348
_refine_ls_R_factor_gt 0.0312
_refine_ls_shift/su_max 0.000
_refine_ls_shift/su_mean 0.000
_refine_ls_structure_factor_coef Fsqd
_refine_ls_weighting_details 'w=1/[\s^2^(Fo^2^)+(0.0431P)^2^+0.4445P] where P=(Fo^2^+2Fc^2^)/3'
_refine_ls_weighting_scheme calc
_refine_ls_wR_factor_gt 0.0833
_refine_ls_wR_factor_ref 0.0860
_reflns_Friedel_coverage 0.000
_reflns_number_gt 2743
_reflns_number_total 3025
_reflns_threshold_expression 'I > 2\s(I)'
_cod_data_source_file jo0c00035_si_001.cif
_cod_data_source_block mo_180844LT_0m
_cod_depositor_comments
;
The following automatic conversions were performed:

data item '_exptl_crystal_density_meas' value 'not measured' was
changed to '?' -- the value is perceived as not measured.

Automatic conversion script
Id: cif_fix_values 7556 2019-12-06 15:28:31Z antanas 
;
_cod_database_code 4038381
_shelx_space_group_comment
;
The symmetry employed for this shelxl refinement is uniquely defined
by the following loop, which should always be used as a source of
symmetry information in preference to the above space-group names.
They are only intended as comments.
;
_shelxl_version_number 2014/6

loop_
_space_group_symop_operation_xyz
'x, y, z'
'-x, -y, -z'

loop_
_atom_site_label
_atom_site_type_symbol
_atom_site_fract_x
_atom_site_fract_y
_atom_site_fract_z
_atom_site_U_iso_or_equiv
_atom_site_adp_type
_atom_site_occupancy
_atom_site_site_symmetry_order
_atom_site_calc_flag
_atom_site_refinement_flags_posn
_atom_site_refinement_flags_adp
_atom_site_refinement_flags_occupancy
_atom_site_disorder_assembly
_atom_site_disorder_group
S1 S 0.55538(4) 0.67399(4) 0.77229(3) 0.01462(11) Uani 1 1 d . . . . .
O1 O -0.40066(12) 0.70893(11) 1.24824(11) 0.0204(2) Uani 1 1 d . . . . .
O2 O -0.17795(12) 0.54038(11) 1.31213(10) 0.0184(2) Uani 1 1 d . . . . .
O3 O 0.65444(12) 0.56406(12) 0.82619(11) 0.0228(2) Uani 1 1 d . . . . .
O4 O 0.60795(12) 0.82404(11) 0.75038(11) 0.0203(2) Uani 1 1 d . . . . .
C1 C 0.53793(18) 0.61419(16) 0.61326(14) 0.0189(3) Uani 1 1 d . . . . .
H1 H 0.6447 0.6157 0.5438 0.028 Uiso 1 1 calc R U . . .
H3 H 0.4603 0.6803 0.5797 0.028 Uiso 1 1 calc R U . . .
H16 H 0.4991 0.5132 0.6278 0.028 Uiso 1 1 calc R U . . .
C2 C 0.36025(16) 0.66620(15) 0.88844(14) 0.0143(3) Uani 1 1 d . . . . .
H15 H 0.3474 0.5938 0.9640 0.017 Uiso 1 1 calc R U . . .
C3 C 0.22623(16) 0.74938(15) 0.88454(14) 0.0136(3) Uani 1 1 d . . . . .
C4 C 0.06848(16) 0.72611(15) 0.99019(14) 0.0140(3) Uani 1 1 d . . . . .
C5 C 0.03282(16) 0.62937(15) 1.10872(14) 0.0147(3) Uani 1 1 d . . . . .
H4 H 0.1154 0.5661 1.1315 0.018 Uiso 1 1 calc R U . . .
C6 C -0.12632(17) 0.62822(15) 1.19213(14) 0.0150(3) Uani 1 1 d . . . . .
C7 C -0.24937(16) 0.72146(15) 1.15691(15) 0.0160(3) Uani 1 1 d . . . . .
C8 C -0.53115(17) 0.79628(18) 1.21548(17) 0.0238(3) Uani 1 1 d . . . . .
H9 H -0.5083 0.9014 1.2113 0.036 Uiso 1 1 calc R U . . .
H8 H -0.6330 0.7769 1.2879 0.036 Uiso 1 1 calc R U . . .
H2 H -0.5416 0.7705 1.1247 0.036 Uiso 1 1 calc R U . . .
C9 C -0.05808(18) 0.44087(16) 1.34724(15) 0.0191(3) Uani 1 1 d . . . . .
H6 H -0.0095 0.3778 1.2692 0.029 Uiso 1 1 calc R U . . .
H7 H -0.1094 0.3790 1.4309 0.029 Uiso 1 1 calc R U . . .
H5 H 0.0270 0.4974 1.3658 0.029 Uiso 1 1 calc R U . . .
C10 C -0.21279(17) 0.81606(15) 1.03816(15) 0.0163(3) Uani 1 1 d . . . . .
H14 H -0.2952 0.8782 1.0137 0.020 Uiso 1 1 calc R U . . .
C11 C -0.05206(17) 0.81784(15) 0.95546(14) 0.0147(3) Uani 1 1 d . . . . .
C12 C 0.02288(17) 0.90582(15) 0.82677(14) 0.0151(3) Uani 1 1 d . . . . .
C13 C 0.19180(16) 0.86785(15) 0.78403(14) 0.0142(3) Uani 1 1 d . . . . .
C14 C 0.28977(17) 0.93787(15) 0.66438(15) 0.0169(3) Uani 1 1 d . . . . .
H13 H 0.4037 0.9153 0.6357 0.020 Uiso 1 1 calc R U . . .
C15 C 0.21889(18) 1.04191(16) 0.58671(15) 0.0198(3) Uani 1 1 d . . . . .
H12 H 0.2849 1.0891 0.5038 0.024 Uiso 1 1 calc R U . . .
C16 C 0.05300(19) 1.07711(16) 0.62932(16) 0.0210(3) Uani 1 1 d . . . . .
H11 H 0.0068 1.1483 0.5753 0.025 Uiso 1 1 calc R U . . .
C17 C -0.04649(18) 1.00963(16) 0.74997(15) 0.0188(3) Uani 1 1 d . . . . .
H10 H -0.1600 1.0344 0.7791 0.023 Uiso 1 1 calc R U . . .

loop_
_atom_site_aniso_label
_atom_site_aniso_U_11
_atom_site_aniso_U_22
_atom_site_aniso_U_33
_atom_site_aniso_U_23
_atom_site_aniso_U_13
_atom_site_aniso_U_12
S1 0.01129(17) 0.01788(19) 0.01315(18) 0.00165(12) -0.00160(12) 0.00006(12)
O1 0.0114(5) 0.0224(5) 0.0233(5) 0.0019(4) 0.0004(4) 0.0016(4)
O2 0.0142(5) 0.0219(5) 0.0156(5) 0.0030(4) 0.0003(4) 0.0010(4)
O3 0.0146(5) 0.0279(6) 0.0226(6) 0.0070(4) -0.0028(4) 0.0034(4)
O4 0.0187(5) 0.0212(5) 0.0211(5) 0.0015(4) -0.0057(4) -0.0048(4)
C1 0.0205(7) 0.0202(7) 0.0134(7) -0.0021(5) 0.0000(5) -0.0013(6)
C2 0.0141(6) 0.0170(6) 0.0101(6) 0.0009(5) -0.0007(5) -0.0010(5)
C3 0.0149(6) 0.0145(6) 0.0114(6) -0.0023(5) -0.0029(5) -0.0016(5)
C4 0.0131(6) 0.0155(6) 0.0128(6) -0.0034(5) -0.0021(5) 0.0002(5)
C5 0.0138(6) 0.0166(6) 0.0134(6) -0.0026(5) -0.0034(5) 0.0018(5)
C6 0.0162(7) 0.0160(6) 0.0119(6) -0.0012(5) -0.0022(5) -0.0013(5)
C7 0.0117(6) 0.0174(6) 0.0175(7) -0.0039(5) -0.0008(5) -0.0008(5)
C8 0.0117(6) 0.0254(8) 0.0316(9) 0.0005(6) -0.0028(6) 0.0032(6)
C9 0.0190(7) 0.0221(7) 0.0151(7) 0.0024(5) -0.0041(6) 0.0003(6)
C10 0.0138(6) 0.0165(6) 0.0191(7) -0.0025(5) -0.0057(5) 0.0019(5)
C11 0.0156(7) 0.0142(6) 0.0146(7) -0.0031(5) -0.0044(5) 0.0002(5)
C12 0.0161(7) 0.0146(6) 0.0151(7) -0.0028(5) -0.0047(5) -0.0009(5)
C13 0.0162(7) 0.0138(6) 0.0139(6) -0.0026(5) -0.0058(5) 0.0002(5)
C14 0.0170(7) 0.0174(7) 0.0155(7) -0.0007(5) -0.0031(5) -0.0011(5)
C15 0.0232(7) 0.0185(7) 0.0167(7) 0.0033(5) -0.0044(6) -0.0037(6)
C16 0.0249(8) 0.0175(7) 0.0224(7) 0.0034(5) -0.0107(6) -0.0001(6)
C17 0.0171(7) 0.0181(7) 0.0222(7) -0.0010(5) -0.0076(6) 0.0015(5)

loop_
_atom_type_symbol
_atom_type_description
_atom_type_scat_dispersion_real
_atom_type_scat_dispersion_imag
_atom_type_scat_source
C C 0.0033 0.0016 'International Tables Vol C Tables 4.2.6.8 and 6.1.1.4'
H H 0.0000 0.0000 'International Tables Vol C Tables 4.2.6.8 and 6.1.1.4'
O O 0.0106 0.0060 'International Tables Vol C Tables 4.2.6.8 and 6.1.1.4'
S S 0.1246 0.1234 'International Tables Vol C Tables 4.2.6.8 and 6.1.1.4'

loop_
_geom_angle_atom_site_label_1
_geom_angle_atom_site_label_2
_geom_angle_atom_site_label_3
_geom_angle
_geom_angle_site_symmetry_1
_geom_angle_site_symmetry_3
_geom_angle_publ_flag
O3 S1 O4 117.73(6) . . ?
O3 S1 C2 105.82(6) . . ?
O4 S1 C2 110.36(6) . . ?
O3 S1 C1 107.51(7) . . ?
O4 S1 C1 108.90(7) . . ?
C2 S1 C1 105.85(7) . . ?
C7 O1 C8 117.21(11) . . ?
C6 O2 C9 116.25(11) . . ?
S1 C1 H1 109.5 . . ?
S1 C1 H3 109.5 . . ?
H1 C1 H3 109.5 . . ?
S1 C1 H16 109.5 . . ?
H1 C1 H16 109.5 . . ?
H3 C1 H16 109.5 . . ?
C3 C2 S1 128.30(11) . . ?
C3 C2 H15 115.8 . . ?
S1 C2 H15 115.8 . . ?
C2 C3 C4 121.45(12) . . ?
C2 C3 C13 133.14(13) . . ?
C4 C3 C13 105.32(11) . . ?
C11 C4 C5 121.26(12) . . ?
C11 C4 C3 109.68(12) . . ?
C5 C4 C3 129.06(12) . . ?
C6 C5 C4 118.03(13) . . ?
C6 C5 H4 121.0 . . ?
C4 C5 H4 121.0 . . ?
O2 C6 C5 124.21(13) . . ?
O2 C6 C7 114.97(12) . . ?
C5 C6 C7 120.81(13) . . ?
O1 C7 C10 124.75(13) . . ?
O1 C7 C6 114.62(12) . . ?
C10 C7 C6 120.63(12) . . ?
O1 C8 H9 109.5 . . ?
O1 C8 H8 109.5 . . ?
H9 C8 H8 109.5 . . ?
O1 C8 H2 109.5 . . ?
H9 C8 H2 109.5 . . ?
H8 C8 H2 109.5 . . ?
O2 C9 H6 109.5 . . ?
O2 C9 H7 109.5 . . ?
H6 C9 H7 109.5 . . ?
O2 C9 H5 109.5 . . ?
H6 C9 H5 109.5 . . ?
H7 C9 H5 109.5 . . ?
C7 C10 C11 118.27(13) . . ?
C7 C10 H14 120.9 . . ?
C11 C10 H14 120.9 . . ?
C4 C11 C10 120.99(13) . . ?
C4 C11 C12 108.36(12) . . ?
C10 C11 C12 130.65(13) . . ?
C17 C12 C13 121.07(13) . . ?
C17 C12 C11 130.19(13) . . ?
C13 C12 C11 108.74(12) . . ?
C14 C13 C12 119.47(13) . . ?
C14 C13 C3 132.65(13) . . ?
C12 C13 C3 107.86(12) . . ?
C13 C14 C15 119.20(13) . . ?
C13 C14 H13 120.4 . . ?
C15 C14 H13 120.4 . . ?
C16 C15 C14 120.65(13) . . ?
C16 C15 H12 119.7 . . ?
C14 C15 H12 119.7 . . ?
C15 C16 C17 120.89(14) . . ?
C15 C16 H11 119.6 . . ?
C17 C16 H11 119.6 . . ?
C12 C17 C16 118.70(13) . . ?
C12 C17 H10 120.7 . . ?
C16 C17 H10 120.7 . . ?

loop_
_geom_bond_atom_site_label_1
_geom_bond_atom_site_label_2
_geom_bond_distance
_geom_bond_site_symmetry_2
_geom_bond_publ_flag
S1 O3 1.4414(11) . ?
S1 O4 1.4414(11) . ?
S1 C2 1.7476(14) . ?
S1 C1 1.7605(14) . ?
O1 C7 1.3642(16) . ?
O1 C8 1.4287(17) . ?
O2 C6 1.3683(17) . ?
O2 C9 1.4258(17) . ?
C1 H1 0.9800 . ?
C1 H3 0.9800 . ?
C1 H16 0.9800 . ?
C2 C3 1.3423(19) . ?
C2 H15 0.9500 . ?
C3 C4 1.4775(18) . ?
C3 C13 1.4897(18) . ?
C4 C11 1.3895(19) . ?
C4 C5 1.3937(19) . ?
C5 C6 1.3829(19) . ?
C5 H4 0.9500 . ?
C6 C7 1.4156(19) . ?
C7 C10 1.384(2) . ?
C8 H9 0.9800 . ?
C8 H8 0.9800 . ?
C8 H2 0.9800 . ?
C9 H6 0.9800 . ?
C9 H7 0.9800 . ?
C9 H5 0.9800 . ?
C10 C11 1.3919(19) . ?
C10 H14 0.9500 . ?
C11 C12 1.4662(19) . ?
C12 C17 1.3817(19) . ?
C12 C13 1.4159(19) . ?
C13 C14 1.388(2) . ?
C14 C15 1.395(2) . ?
C14 H13 0.9500 . ?
C15 C16 1.387(2) . ?
C15 H12 0.9500 . ?
C16 C17 1.390(2) . ?
C16 H11 0.9500 . ?
C17 H10 0.9500 . ?
